data_4326709
loop_
_publ_author_name
'Ga\"etan B\'enac-Lestrille'
'Ulrike Helmstedt'
'Laure Vendier'
'Gilles Alcaraz'
'Eric Clot'
'Sylviane Sabo-Etienne'

_publ_contact_author
;
Sylviane Sabo-Etienne
;
_publ_contact_author_address
;
Laboratoire de Chimie de Coordination
205 Route de Narbonne
31077 Toulouse Cedex 04
;
_publ_contact_author_email Sylviane.Sabo@lcc-toulouse.fr
_publ_section_title
;
 Dimethylaminoborane (H2BNMe2) Coordination to Late Transition Metal
 Centers: Snapshots of the B-H Oxidative Addition Process.
;
_journal_name_full 'Inorganic Chemistry'
_journal_page_first 11039
_journal_page_last 11045
_journal_paper_doi 10.1021/ic201573q
_journal_volume 50
_journal_year 2011
_chemical_compound_source 'synthesis as described'
_chemical_formula_moiety 'C20 H51 B1 Cl1 N1 P2 Ru1'
_chemical_formula_sum 'C20 H51 B Cl N P2 Ru'
_chemical_formula_weight 514.89
_chemical_name_systematic
;
 ?
;
_space_group_IT_number 14
_symmetry_cell_setting monoclinic
_symmetry_Int_Tables_number 14
_symmetry_space_group_name_Hall '-P 2ybc'
_symmetry_space_group_name_H-M 'P 1 21/c 1'
_atom_sites_solution_hydrogens geom
_atom_sites_solution_primary direct
_atom_sites_solution_secondary difmap
_cell_angle_alpha 90
_cell_angle_beta 107.984(2)
_cell_angle_gamma 90
_cell_formula_units_Z 4
_cell_length_a 16.1105(5)
_cell_length_b 11.2846(4)
_cell_length_c 15.6565(5)
_cell_measurement_reflns_used 9981
_cell_measurement_temperature 110(2)
_cell_measurement_theta_max 43.14
_cell_measurement_theta_min 2.26
_cell_measurement_wavelength 0.71073
_cell_volume 2707.30(16)
_computing_cell_refinement 'Bruker SMART'
_computing_data_collection 'Bruker SMART'
_computing_data_reduction 'Bruker SAINT'
_computing_molecular_graphics 'Ortep-3 for Windows (Farrugia, 1997)'
_computing_publication_material 'WinGX publication routines (Farrugia, 1999)'
_computing_structure_refinement 'SHELXL-97 (Sheldrick, 2008)'
_computing_structure_solution 'SIR92 (Giacovazzo et al, 1993)'
_diffrn_ambient_temperature 110(2)
_diffrn_measured_fraction_theta_full 0.998
_diffrn_measured_fraction_theta_max 0.998
_diffrn_measurement_device_type 'Bruker Kappa APEX II'
_diffrn_measurement_method \w-\f
_diffrn_radiation_monochromator graphite
_diffrn_radiation_source 'fine-focus sealed tube'
_diffrn_radiation_type MoK\a
_diffrn_radiation_wavelength 0.71073
_diffrn_reflns_av_R_equivalents 0.0226
_diffrn_reflns_av_unetI/netI 0.0134
_diffrn_reflns_limit_h_max 20
_diffrn_reflns_limit_h_min -20
_diffrn_reflns_limit_k_max 14
_diffrn_reflns_limit_k_min -14
_diffrn_reflns_limit_l_max 19
_diffrn_reflns_limit_l_min -19
_diffrn_reflns_number 37495
_diffrn_reflns_theta_full 26.37
_diffrn_reflns_theta_max 26.37
_diffrn_reflns_theta_min 2.65
_diffrn_standards_decay_% 0
_diffrn_standards_interval_count 0
_diffrn_standards_interval_time 0
_diffrn_standards_number 0
_exptl_absorpt_coefficient_mu 0.802
_exptl_absorpt_correction_T_max 0.982
_exptl_absorpt_correction_T_min 0.853
_exptl_absorpt_correction_type multi-scan
_exptl_absorpt_process_details
;
        [c.f. r.h. blessing, acta cryst. (1995), a51, 33-38]
;
_exptl_crystal_colour yellow
_exptl_crystal_density_diffrn 1.263
_exptl_crystal_description plate
_exptl_crystal_F_000 1096
_exptl_crystal_size_max 0.15
_exptl_crystal_size_mid 0.1
_exptl_crystal_size_min 0.02
_refine_diff_density_max 0.535
_refine_diff_density_min -0.402
_refine_diff_density_rms 0.053
_refine_ls_extinction_method none
_refine_ls_goodness_of_fit_ref 1.031
_refine_ls_hydrogen_treatment mixed
_refine_ls_matrix_type full
_refine_ls_number_parameters 261
_refine_ls_number_reflns 5531
_refine_ls_number_restraints 0
_refine_ls_restrained_S_all 1.031
_refine_ls_R_factor_all 0.0214
_refine_ls_R_factor_gt 0.0179
_refine_ls_shift/su_max 0.002
_refine_ls_shift/su_mean 0
_refine_ls_structure_factor_coef Fsqd
_refine_ls_weighting_details 'calc w=1/[\s^2^(Fo^2^)+(0.0217P)^2^+1.5815P] where P=(Fo^2^+2Fc^2^)/3'
_refine_ls_weighting_scheme calc
_refine_ls_wR_factor_gt 0.0443
_refine_ls_wR_factor_ref 0.0463
_reflns_number_gt 5042
_reflns_number_total 5531
_reflns_threshold_expression >2\s(I)
_cod_data_source_file ic201573q_si_002.cif
_cod_data_source_block gblester
_cod_original_cell_volume 2707.29(15)
_cod_original_sg_symbol_H-M 'P 21/c'
_cod_database_code 4326709

loop_
_symmetry_equiv_pos_as_xyz
'x, y, z'
'-x, y+1/2, -z+1/2'
'-x, -y, -z'
'x, -y-1/2, z-1/2'

loop_
_atom_site_label
_atom_site_type_symbol
_atom_site_fract_x
_atom_site_fract_y
_atom_site_fract_z
_atom_site_U_iso_or_equiv
_atom_site_adp_type
_atom_site_occupancy
_atom_site_symmetry_multiplicity
_atom_site_calc_flag
_atom_site_refinement_flags
C1 C 0.33415(12) 0.05385(15) -0.08764(10) 0.0281(3) Uani 1 1 d .
H1A H 0.2827 0.0089 -0.0857 0.042 Uiso 1 1 calc R
H1B H 0.3766 -0.0001 -0.1003 0.042 Uiso 1 1 calc R
H1C H 0.3167 0.1141 -0.1349 0.042 Uiso 1 1 calc R
C2 C 0.45187(11) 0.17886(16) 0.00304(13) 0.0316(4) Uani 1 1 d .
H2A H 0.4374 0.241 -0.0429 0.047 Uiso 1 1 calc R
H2B H 0.4958 0.1258 -0.0076 0.047 Uiso 1 1 calc R
H2C H 0.4751 0.2152 0.0625 0.047 Uiso 1 1 calc R
C3 C 0.25544(10) -0.12892(13) 0.29592(10) 0.0207(3) Uani 1 1 d .
H3 H 0.2754 -0.0739 0.3483 0.025 Uiso 1 1 calc R
C4 C 0.15598(11) -0.11636(15) 0.26139(12) 0.0285(3) Uani 1 1 d .
H4A H 0.1322 -0.1702 0.2106 0.043 Uiso 1 1 calc R
H4B H 0.1406 -0.0345 0.2419 0.043 Uiso 1 1 calc R
H4C H 0.1315 -0.1363 0.3096 0.043 Uiso 1 1 calc R
C5 C 0.28040(12) -0.25350(14) 0.33437(11) 0.0288(4) Uani 1 1 d .
H5A H 0.2588 -0.2656 0.3858 0.043 Uiso 1 1 calc R
H5B H 0.344 -0.2619 0.3539 0.043 Uiso 1 1 calc R
H5C H 0.2543 -0.3127 0.288 0.043 Uiso 1 1 calc R
C6 C 0.43061(10) -0.08103(14) 0.29015(10) 0.0230(3) Uani 1 1 d .
H6 H 0.4517 -0.1649 0.2958 0.028 Uiso 1 1 calc R
C7 C 0.44184(11) -0.03431(17) 0.38509(11) 0.0333(4) Uani 1 1 d .
H7A H 0.5041 -0.0278 0.4182 0.05 Uiso 1 1 calc R
H7B H 0.4141 -0.0892 0.4165 0.05 Uiso 1 1 calc R
H7C H 0.4144 0.0439 0.3812 0.05 Uiso 1 1 calc R
C8 C 0.48974(10) -0.00840(17) 0.24972(13) 0.0348(4) Uani 1 1 d .
H8A H 0.4771 0.0761 0.2529 0.052 Uiso 1 1 calc R
H8B H 0.479 -0.0313 0.1869 0.052 Uiso 1 1 calc R
H8C H 0.551 -0.0236 0.2836 0.052 Uiso 1 1 calc R
C10 C 0.22110(11) -0.24024(14) 0.08164(11) 0.0263(3) Uani 1 1 d .
H10A H 0.2015 -0.1718 0.042 0.04 Uiso 1 1 calc R
H10B H 0.1803 -0.2543 0.1158 0.04 Uiso 1 1 calc R
H10C H 0.2232 -0.3104 0.0455 0.04 Uiso 1 1 calc R
C11 C 0.37852(11) -0.21115(14) 0.09509(11) 0.0260(3) Uani 1 1 d .
H11A H 0.3725 -0.2821 0.0576 0.039 Uiso 1 1 calc R
H11B H 0.4376 -0.208 0.1377 0.039 Uiso 1 1 calc R
H11C H 0.3681 -0.1404 0.0569 0.039 Uiso 1 1 calc R
C12 C 0.07503(11) 0.26965(15) 0.10770(13) 0.0300(4) Uani 1 1 d .
H12 H 0.1025 0.2684 0.1743 0.036 Uiso 1 1 calc R
C13 C 0.02546(13) 0.38575(17) 0.08874(16) 0.0443(5) Uani 1 1 d .
H13A H -0.0072 0.3906 0.0247 0.066 Uiso 1 1 calc R
H13B H 0.0667 0.4519 0.1052 0.066 Uiso 1 1 calc R
H13C H -0.0152 0.3898 0.124 0.066 Uiso 1 1 calc R
C14 C 0.01144(11) 0.16608(16) 0.08800(16) 0.0407(5) Uani 1 1 d .
H14A H -0.0272 0.1726 0.1254 0.061 Uiso 1 1 calc R
H14B H 0.044 0.0915 0.1014 0.061 Uiso 1 1 calc R
H14C H -0.0235 0.1674 0.0245 0.061 Uiso 1 1 calc R
C15 C 0.12782(10) 0.22894(13) -0.06278(10) 0.0220(3) Uani 1 1 d .
H15 H 0.1814 0.2308 -0.0822 0.026 Uiso 1 1 calc R
C16 C 0.06895(11) 0.32717(15) -0.11655(11) 0.0304(4) Uani 1 1 d .
H16A H 0.0607 0.3158 -0.1807 0.046 Uiso 1 1 calc R
H16B H 0.0963 0.4044 -0.0976 0.046 Uiso 1 1 calc R
H16C H 0.0122 0.3242 -0.1058 0.046 Uiso 1 1 calc R
C17 C 0.08584(13) 0.10862(15) -0.09319(12) 0.0358(4) Uani 1 1 d .
H17A H 0.0274 0.1067 -0.0863 0.054 Uiso 1 1 calc R
H17B H 0.1218 0.046 -0.0564 0.054 Uiso 1 1 calc R
H17C H 0.0814 0.0958 -0.1564 0.054 Uiso 1 1 calc R
C18 C 0.21540(9) 0.40055(12) 0.07167(10) 0.0171(3) Uani 1 1 d .
H18 H 0.1675 0.4572 0.0419 0.02 Uiso 1 1 calc R
C19 C 0.25257(11) 0.43622(14) 0.17058(10) 0.0244(3) Uani 1 1 d .
H19A H 0.2989 0.3808 0.2016 0.037 Uiso 1 1 calc R
H19B H 0.206 0.4342 0.1987 0.037 Uiso 1 1 calc R
H19C H 0.2766 0.5166 0.1747 0.037 Uiso 1 1 calc R
C20 C 0.28628(10) 0.41226(13) 0.02601(11) 0.0235(3) Uani 1 1 d .
H20A H 0.3089 0.4935 0.0331 0.035 Uiso 1 1 calc R
H20B H 0.2615 0.3939 -0.038 0.035 Uiso 1 1 calc R
H20C H 0.3339 0.3569 0.0537 0.035 Uiso 1 1 calc R
C90 C 0.31220(10) -0.21570(13) 0.14659(10) 0.0192(3) Uani 1 1 d .
H90 H 0.3281 -0.2845 0.1887 0.023 Uiso 1 1 calc R
N1 N 0.37359(8) 0.11143(11) -0.00127(8) 0.0200(3) Uani 1 1 d .
P1 P 0.31402(2) -0.08066(3) 0.21585(2) 0.01440(7) Uani 1 1 d .
P2 P 0.16754(2) 0.24892(3) 0.06140(2) 0.01552(8) Uani 1 1 d .
Cl1 Cl 0.25216(3) 0.17082(3) 0.28314(2) 0.02475(8) Uani 1 1 d .
Ru1 Ru 0.258790(7) 0.094604(9) 0.138443(7) 0.01328(4) Uani 1 1 d .
B1 B 0.33586(10) 0.11375(14) 0.06672(11) 0.0165(3) Uani 1 1 d .
HY3 H 0.3624(11) 0.1652(16) 0.1344(12) 0.028(5) Uiso 1 1 d .
HY1 H 0.1725(12) 0.0270(17) 0.1186(12) 0.032(5) Uiso 1 1 d .
HY2 H 0.2561(12) 0.0321(17) 0.0476(12) 0.029(5) Uiso 1 1 d .

loop_
_atom_site_aniso_label
_atom_site_aniso_U_11
_atom_site_aniso_U_22
_atom_site_aniso_U_33
_atom_site_aniso_U_23
_atom_site_aniso_U_13
_atom_site_aniso_U_12
C1 0.0438(10) 0.0251(8) 0.0172(7) -0.0004(6) 0.0123(7) 0.0058(7)
C2 0.0317(9) 0.0305(9) 0.0410(10) 0.0034(7) 0.0235(8) -0.0024(7)
C3 0.0282(8) 0.0196(7) 0.0174(7) 0.0032(6) 0.0116(6) 0.0019(6)
C4 0.0279(8) 0.0293(8) 0.0350(9) 0.0069(7) 0.0194(7) 0.0014(7)
C5 0.0426(10) 0.0238(8) 0.0246(8) 0.0083(6) 0.0170(7) 0.0058(7)
C6 0.0193(7) 0.0257(8) 0.0198(7) 0.0001(6) -0.0001(6) 0.0033(6)
C7 0.0305(9) 0.0371(10) 0.0239(8) -0.0073(7) -0.0038(7) 0.0028(7)
C8 0.0168(8) 0.0425(10) 0.0386(10) 0.0082(8) -0.0011(7) -0.0036(7)
C10 0.0294(8) 0.0219(8) 0.0251(8) -0.0067(6) 0.0045(7) -0.0035(6)
C11 0.0327(8) 0.0237(8) 0.0246(8) -0.0006(6) 0.0134(7) 0.0055(6)
C12 0.0247(8) 0.0256(8) 0.0461(10) 0.0063(7) 0.0201(7) 0.0020(6)
C13 0.0407(11) 0.0340(10) 0.0714(14) 0.0140(10) 0.0366(10) 0.0135(8)
C14 0.0202(8) 0.0316(10) 0.0731(14) 0.0126(9) 0.0183(9) -0.0005(7)
C15 0.0225(7) 0.0186(7) 0.0202(7) -0.0002(6) -0.0007(6) 0.0001(6)
C16 0.0305(9) 0.0262(8) 0.0266(8) 0.0033(7) -0.0027(7) 0.0052(7)
C17 0.0400(10) 0.0218(8) 0.0315(9) -0.0031(7) -0.0097(8) -0.0034(7)
C18 0.0223(7) 0.0110(6) 0.0185(7) 0.0000(5) 0.0070(6) -0.0010(5)
C19 0.0357(9) 0.0169(7) 0.0210(7) -0.0039(6) 0.0093(6) -0.0060(6)
C20 0.0297(8) 0.0179(7) 0.0264(8) -0.0021(6) 0.0137(7) -0.0070(6)
C90 0.0243(7) 0.0147(7) 0.0189(7) 0.0000(5) 0.0071(6) 0.0024(5)
N1 0.0253(6) 0.0181(6) 0.0185(6) 0.0008(5) 0.0098(5) 0.0001(5)
P1 0.01583(17) 0.01473(17) 0.01237(16) 0.00023(13) 0.00394(13) 0.00113(12)
P2 0.01594(17) 0.01258(17) 0.01808(17) 0.00070(13) 0.00531(14) -0.00100(13)
Cl1 0.0415(2) 0.01869(17) 0.01786(17) -0.00077(13) 0.01473(15) 0.00218(15)
Ru1 0.01593(6) 0.01219(6) 0.01206(6) 0.00002(4) 0.00481(4) -0.00100(4)
B1 0.0175(7) 0.0146(7) 0.0161(7) 0.0019(6) 0.0033(6) 0.0004(6)

loop_
_atom_type_symbol
_atom_type_description
_atom_type_scat_dispersion_real
_atom_type_scat_dispersion_imag
_atom_type_scat_source
C C 0.0033 0.0016 'International Tables Vol C Tables 4.2.6.8 and 6.1.1.4'
H H 0 0 'International Tables Vol C Tables 4.2.6.8 and 6.1.1.4'
N N 0.0061 0.0033 'International Tables Vol C Tables 4.2.6.8 and 6.1.1.4'
P P 0.1023 0.0942 'International Tables Vol C Tables 4.2.6.8 and 6.1.1.4'
Cl Cl 0.1484 0.1585 'International Tables Vol C Tables 4.2.6.8 and 6.1.1.4'
Ru Ru -1.2594 0.8363 'International Tables Vol C Tables 4.2.6.8 and 6.1.1.4'
B B 0.0013 0.0007 'International Tables Vol C Tables 4.2.6.8 and 6.1.1.4'

loop_
_geom_angle_atom_site_label_1
_geom_angle_atom_site_label_2
_geom_angle_atom_site_label_3
_geom_angle
N1 C1 H1A 109.5
N1 C1 H1B 109.5
H1A C1 H1B 109.5
N1 C1 H1C 109.5
H1A C1 H1C 109.5
H1B C1 H1C 109.5
N1 C2 H2A 109.5
N1 C2 H2B 109.5
H2A C2 H2B 109.5
N1 C2 H2C 109.5
H2A C2 H2C 109.5
H2B C2 H2C 109.5
C4 C3 C5 110.03(13)
C4 C3 P1 115.25(10)
C5 C3 P1 113.91(10)
C4 C3 H3 105.6
C5 C3 H3 105.6
P1 C3 H3 105.6
C3 C4 H4A 109.5
C3 C4 H4B 109.5
H4A C4 H4B 109.5
C3 C4 H4C 109.5
H4A C4 H4C 109.5
H4B C4 H4C 109.5
C3 C5 H5A 109.5
C3 C5 H5B 109.5
H5A C5 H5B 109.5
C3 C5 H5C 109.5
H5A C5 H5C 109.5
H5B C5 H5C 109.5
C8 C6 C7 108.28(14)
C8 C6 P1 111.89(11)
C7 C6 P1 113.28(11)
C8 C6 H6 107.7
C7 C6 H6 107.7
P1 C6 H6 107.7
C6 C7 H7A 109.5
C6 C7 H7B 109.5
H7A C7 H7B 109.5
C6 C7 H7C 109.5
H7A C7 H7C 109.5
H7B C7 H7C 109.5
C6 C8 H8A 109.5
C6 C8 H8B 109.5
H8A C8 H8B 109.5
C6 C8 H8C 109.5
H8A C8 H8C 109.5
H8B C8 H8C 109.5
C90 C10 H10A 109.5
C90 C10 H10B 109.5
H10A C10 H10B 109.5
C90 C10 H10C 109.5
H10A C10 H10C 109.5
H10B C10 H10C 109.5
C90 C11 H11A 109.5
C90 C11 H11B 109.5
H11A C11 H11B 109.5
C90 C11 H11C 109.5
H11A C11 H11C 109.5
H11B C11 H11C 109.5
C13 C12 C14 110.08(15)
C13 C12 P2 117.97(12)
C14 C12 P2 113.22(13)
C13 C12 H12 104.7
C14 C12 H12 104.7
P2 C12 H12 104.7
C12 C13 H13A 109.5
C12 C13 H13B 109.5
H13A C13 H13B 109.5
C12 C13 H13C 109.5
H13A C13 H13C 109.5
H13B C13 H13C 109.5
C12 C14 H14A 109.5
C12 C14 H14B 109.5
H14A C14 H14B 109.5
C12 C14 H14C 109.5
H14A C14 H14C 109.5
H14B C14 H14C 109.5
C17 C15 C16 109.45(13)
C17 C15 P2 114.18(11)
C16 C15 P2 116.17(11)
C17 C15 H15 105.3
C16 C15 H15 105.3
P2 C15 H15 105.3
C15 C16 H16A 109.5
C15 C16 H16B 109.5
H16A C16 H16B 109.5
C15 C16 H16C 109.5
H16A C16 H16C 109.5
H16B C16 H16C 109.5
C15 C17 H17A 109.5
C15 C17 H17B 109.5
H17A C17 H17B 109.5
C15 C17 H17C 109.5
H17A C17 H17C 109.5
H17B C17 H17C 109.5
C20 C18 C19 109.57(12)
C20 C18 P2 112.84(10)
C19 C18 P2 110.53(10)
C20 C18 H18 107.9
C19 C18 H18 107.9
P2 C18 H18 107.9
C18 C19 H19A 109.5
C18 C19 H19B 109.5
H19A C19 H19B 109.5
C18 C19 H19C 109.5
H19A C19 H19C 109.5
H19B C19 H19C 109.5
C18 C20 H20A 109.5
C18 C20 H20B 109.5
H20A C20 H20B 109.5
C18 C20 H20C 109.5
H20A C20 H20C 109.5
H20B C20 H20C 109.5
C11 C90 C10 109.84(12)
C11 C90 P1 113.07(10)
C10 C90 P1 111.94(10)
C11 C90 H90 107.2
C10 C90 H90 107.2
P1 C90 H90 107.2
B1 N1 C2 122.40(13)
B1 N1 C1 123.70(13)
C2 N1 C1 113.52(13)
C90 P1 C3 103.38(7)
C90 P1 C6 101.03(7)
C3 P1 C6 101.50(7)
C90 P1 Ru1 116.93(5)
C3 P1 Ru1 113.75(5)
C6 P1 Ru1 117.95(5)
C12 P2 C15 111.29(8)
C12 P2 C18 102.16(7)
C15 P2 C18 101.58(7)
C12 P2 Ru1 109.96(6)
C15 P2 Ru1 113.81(5)
C18 P2 Ru1 117.28(5)
B1 Ru1 P1 100.70(5)
B1 Ru1 P2 91.79(5)
P1 Ru1 P2 164.649(13)
B1 Ru1 Cl1 135.88(5)
P1 Ru1 Cl1 86.349(12)
P2 Ru1 Cl1 90.886(13)
B1 Ru1 HY3 35.8(5)
P1 Ru1 HY3 100.2(6)
P2 Ru1 HY3 95.2(6)
Cl1 Ru1 HY3 100.1(6)
B1 Ru1 HY1 130.2(7)
P1 Ru1 HY1 82.0(7)
P2 Ru1 HY1 83.1(7)
Cl1 Ru1 HY1 93.8(7)
HY3 Ru1 HY1 166.0(9)
B1 Ru1 HY2 50.8(7)
P1 Ru1 HY2 89.4(7)
P2 Ru1 HY2 91.7(7)
Cl1 Ru1 HY2 172.8(7)
HY3 Ru1 HY2 86.4(9)
HY1 Ru1 HY2 79.8(10)
N1 B1 Ru1 164.73(12)
N1 B1 HY3 125.8(9)
Ru1 B1 HY3 69.4(9)
N1 B1 HY2 112.4(7)
Ru1 B1 HY2 52.7(7)
HY3 B1 HY2 121.7(11)

loop_
_geom_bond_atom_site_label_1
_geom_bond_atom_site_label_2
_geom_bond_distance
C1 N1 1.4573(19)
C1 H1A 0.98
C1 H1B 0.98
C1 H1C 0.98
C2 N1 1.457(2)
C2 H2A 0.98
C2 H2B 0.98
C2 H2C 0.98
C3 C4 1.531(2)
C3 C5 1.533(2)
C3 P1 1.8681(14)
C3 H3 1
C4 H4A 0.98
C4 H4B 0.98
C4 H4C 0.98
C5 H5A 0.98
C5 H5B 0.98
C5 H5C 0.98
C6 C8 1.534(2)
C6 C7 1.534(2)
C6 P1 1.8794(15)
C6 H6 1
C7 H7A 0.98
C7 H7B 0.98
C7 H7C 0.98
C8 H8A 0.98
C8 H8B 0.98
C8 H8C 0.98
C10 C90 1.531(2)
C10 H10A 0.98
C10 H10B 0.98
C10 H10C 0.98
C11 C90 1.525(2)
C11 H11A 0.98
C11 H11B 0.98
C11 H11C 0.98
C12 C13 1.515(2)
C12 C14 1.522(2)
C12 P2 1.8624(16)
C12 H12 1
C13 H13A 0.98
C13 H13B 0.98
C13 H13C 0.98
C14 H14A 0.98
C14 H14B 0.98
C14 H14C 0.98
C15 C17 1.526(2)
C15 C16 1.531(2)
C15 P2 1.8633(15)
C15 H15 1
C16 H16A 0.98
C16 H16B 0.98
C16 H16C 0.98
C17 H17A 0.98
C17 H17B 0.98
C17 H17C 0.98
C18 C20 1.528(2)
C18 C19 1.532(2)
C18 P2 1.8633(14)
C18 H18 1
C19 H19A 0.98
C19 H19B 0.98
C19 H19C 0.98
C20 H20A 0.98
C20 H20B 0.98
C20 H20C 0.98
C90 P1 1.8653(15)
C90 H90 1
N1 B1 1.379(2)
P1 Ru1 2.3465(4)
P2 Ru1 2.3566(4)
Cl1 Ru1 2.4562(4)
Ru1 B1 1.9263(16)
Ru1 HY3 1.87(2)
Ru1 HY1 1.53(2)
Ru1 HY2 1.58(2)
B1 HY3 1.17(2)
B1 HY2 1.53(2)
